data_7210167
loop_
_publ_author_name
'Wu, Lian-Zhi'
'Cheng, Lin'
'Shen, Jin-Ni'
'Yang, Guo-Yu'

_publ_section_title
;
 From discrete borate cluster to three-dimensional open framework
;
_journal_issue 22
_journal_name_full CrystEngComm
_journal_page_first 4483
_journal_paper_doi 10.1039/c3ce40327k
_journal_volume 15
_journal_year 2013
_chemical_formula_sum 'C8 H38 Al2 B10 N6 O24'
_chemical_formula_weight 764.50
_chemical_name_systematic
;
?
;
_space_group_IT_number 4
_symmetry_cell_setting monoclinic
_symmetry_space_group_name_Hall 'P 2yb'
_symmetry_space_group_name_H-M 'P 1 21 1'
_atom_sites_solution_hydrogens geom
_atom_sites_solution_primary direct
_atom_sites_solution_secondary difmap
_audit_creation_method SHELXL-97
_cell_angle_alpha 90.00
_cell_angle_beta 91.456(5)
_cell_angle_gamma 90.00
_cell_formula_units_Z 2
_cell_length_a 10.066(3)
_cell_length_b 10.325(3)
_cell_length_c 14.786(5)
_cell_measurement_reflns_used 4931
_cell_measurement_temperature 293(2)
_cell_measurement_theta_max 27.4971
_cell_measurement_theta_min 2.0239
_cell_volume 1536.2(8)
_computing_cell_refinement 'CrystalClear (Rigaku Corp., 2000)'
_computing_data_collection 'CrystalClear (Rigaku Corp., 2000)'
_computing_data_reduction 'CrystalClear (Rigaku Corp., 2000)'
_computing_molecular_graphics SHELXL
_computing_publication_material SHELXL
_computing_structure_refinement 'SHELXL-97 (Sheldrick, 1997)'
_computing_structure_solution 'SHELXS-97 (Sheldrick, 1990)'
_diffrn_ambient_temperature 293(2)
_diffrn_measured_fraction_theta_full 0.993
_diffrn_measured_fraction_theta_max 0.993
_diffrn_measurement_device_type 'Saturn724+ (2x2 bin mode)'
_diffrn_measurement_method CCD_Profile_fitting
_diffrn_radiation_monochromator graphite
_diffrn_radiation_source 'fine-focus sealed tube'
_diffrn_radiation_type MoK\a
_diffrn_radiation_wavelength 0.71073
_diffrn_reflns_av_R_equivalents 0.0521
_diffrn_reflns_av_sigmaI/netI 0.0845
_diffrn_reflns_limit_h_max 13
_diffrn_reflns_limit_h_min -13
_diffrn_reflns_limit_k_max 11
_diffrn_reflns_limit_k_min -13
_diffrn_reflns_limit_l_max 19
_diffrn_reflns_limit_l_min -19
_diffrn_reflns_number 12100
_diffrn_reflns_theta_full 27.50
_diffrn_reflns_theta_max 27.50
_diffrn_reflns_theta_min 2.02
_diffrn_standards_decay_% none
_diffrn_standards_interval_count none
_diffrn_standards_interval_time none
_diffrn_standards_number none
_exptl_absorpt_coefficient_mu 0.200
_exptl_absorpt_correction_T_max 1.0000
_exptl_absorpt_correction_T_min 0.3330
_exptl_absorpt_correction_type multi-scan
_exptl_absorpt_process_details 'SADABS (Sheldrick, 1996)'
_exptl_crystal_colour Colorless
_exptl_crystal_density_diffrn 1.653
_exptl_crystal_density_method 'not measured'
_exptl_crystal_description Prism
_exptl_crystal_F_000 792
_exptl_crystal_size_max 0.3000
_exptl_crystal_size_mid 0.2000
_exptl_crystal_size_min 0.1500
_refine_diff_density_max 0.638
_refine_diff_density_min -0.553
_refine_diff_density_rms 0.118
_refine_ls_abs_structure_details 'Flack H D (1983), Acta Cryst. A39, 876-881'
_refine_ls_abs_structure_Flack -0.5(2)
_refine_ls_extinction_method none
_refine_ls_goodness_of_fit_ref 1.050
_refine_ls_hydrogen_treatment constr
_refine_ls_matrix_type full
_refine_ls_number_parameters 445
_refine_ls_number_reflns 6301
_refine_ls_number_restraints 1
_refine_ls_restrained_S_all 1.050
_refine_ls_R_factor_all 0.0592
_refine_ls_R_factor_gt 0.0509
_refine_ls_shift/su_max 0.016
_refine_ls_shift/su_mean 0.004
_refine_ls_structure_factor_coef Fsqd
_refine_ls_weighting_details 'calc w=1/[\s^2^(Fo^2^)+(0.0820P)^2^+0.0000P] where P=(Fo^2^+2Fc^2^)/3'
_refine_ls_weighting_scheme calc
_refine_ls_wR_factor_gt 0.1305
_refine_ls_wR_factor_ref 0.1603
_reflns_number_gt 4875
_reflns_number_total 6301
_reflns_threshold_expression >2sigma(I)
_cod_data_source_file c3ce40327k.txt
_cod_data_source_block 1a
_cod_depositor_comments
;
The following automatic conversions were performed:

'_symmetry_cell_setting' value 'Monoclinic' changed to 'monoclinic'
according to /home/saulius/struct/CIF-dictionaries/cif_core.dic
dictionary named 'cif_core.dic' version 2.4.2 from
2011-04-26.

'_exptl_absorpt_correction_type' value 'Multi-scan'
changed to 'multi-scan' according to
/home/saulius/struct/CIF-dictionaries/cif_core.dic dictionary named
'cif_core.dic' version 2.4.2 from 2011-04-26.

Automatic conversion script
Id: cif_fix_values 1891 2012-01-12 08:04:46Z andrius 
;
_cod_original_sg_symbol_H-M P21
_cod_database_code 7210167

loop_
_symmetry_equiv_pos_as_xyz
'x, y, z'
'-x, y+1/2, -z'

loop_
_atom_site_label
_atom_site_type_symbol
_atom_site_fract_x
_atom_site_fract_y
_atom_site_fract_z
_atom_site_U_iso_or_equiv
_atom_site_adp_type
_atom_site_occupancy
_atom_site_symmetry_multiplicity
_atom_site_calc_flag
_atom_site_refinement_flags
Al1 Al 1.49192(10) 0.79132(12) 1.24487(7) 0.0077(2) Uani 1 1 d .
Al2 Al 1.00632(10) 1.28320(12) 1.25595(7) 0.0080(2) Uani 1 1 d .
O1 O 1.3464(2) 0.9937(3) 1.02882(16) 0.0142(6) Uani 1 1 d .
O2 O 1.4278(2) 0.8528(3) 1.14250(17) 0.0136(6) Uani 1 1 d .
O3 O 1.2717(3) 1.0178(3) 1.17896(16) 0.0131(6) Uani 1 1 d .
O4 O 1.3883(3) 0.6685(3) 1.27943(17) 0.0176(6) Uani 1 1 d .
O5 O 1.1872(2) 1.1600(3) 1.06453(16) 0.0132(6) Uani 1 1 d .
O6 O 1.3146(2) 0.6538(3) 1.43150(16) 0.0130(6) Uani 1 1 d .
O7 O 1.1410(3) 1.1934(3) 1.22005(17) 0.0150(6) Uani 1 1 d .
O8 O 1.1672(3) 0.4768(3) 1.46863(17) 0.0165(6) Uani 1 1 d .
O9 O 1.2287(3) 0.5131(3) 1.31630(17) 0.0177(6) Uani 1 1 d .
O10 O 1.0569(2) 0.3633(3) 1.35406(16) 0.0141(6) Uani 1 1 d .
O11 O 1.1371(2) 1.0048(3) 0.94947(16) 0.0121(5) Uani 1 1 d .
O12 O 1.1977(2) 0.6548(3) 1.57038(16) 0.0125(6) Uani 1 1 d .
O14 O 1.0492(3) 0.8868(3) 0.82792(18) 0.0180(6) Uani 1 1 d .
O15 O 1.2104(3) 1.0524(3) 0.80152(17) 0.0170(6) Uani 1 1 d .
O17 O 1.3497(2) 1.2324(3) 0.77654(16) 0.0141(6) Uani 1 1 d .
O18 O 1.3033(2) 1.1703(3) 0.92703(15) 0.0136(6) Uani 1 1 d .
O19 O 1.1206(3) 0.6741(3) 1.72104(17) 0.0186(6) Uani 1 1 d .
O20 O 1.3780(2) 0.5022(3) 1.54652(16) 0.0129(6) Uani 1 1 d .
B1 B 1.3528(4) 0.9555(4) 1.1167(3) 0.0102(8) Uiso 1 1 d .
B2 B 1.3129(4) 0.6163(5) 1.3424(3) 0.0130(9) Uani 1 1 d .
B3 B 1.1968(4) 1.1287(4) 1.1536(3) 0.0110(8) Uani 1 1 d .
B4 B 1.1517(4) 0.4515(4) 1.3790(3) 0.0119(8) Uiso 1 1 d .
B5 B 1.2454(4) 1.0819(5) 0.9924(3) 0.0110(8) Uiso 1 1 d .
B6 B 1.2638(4) 0.5729(4) 1.5032(3) 0.0092(8) Uani 1 1 d .
B7 B 1.1324(4) 0.9785(4) 0.8597(3) 0.0111(8) Uani 1 1 d .
B9 B 1.2903(4) 1.1536(4) 0.8358(3) 0.0084(8) Uani 1 1 d .
B10 B 1.2028(4) 0.6285(4) 1.6602(3) 0.0112(8) Uani 1 1 d .
N1 N 1.0024(3) 0.7878(4) 1.4531(2) 0.0170(7) Uani 1 1 d .
H1A H 1.0356 0.8373 1.4090 0.020 Uiso 1 1 d R
H1B H 1.0695 0.7483 1.4836 0.020 Uiso 1 1 d R
H1C H 0.9568 0.8378 1.4913 0.020 Uiso 1 1 d R
N2 N 0.5330(3) 0.3288(4) 1.4523(2) 0.0184(8) Uani 1 1 d .
H2A H 0.4908 0.2591 1.4309 0.028 Uiso 1 1 calc R
H2B H 0.4770 0.3770 1.4836 0.028 Uiso 1 1 calc R
H2C H 0.6005 0.3042 1.4884 0.028 Uiso 1 1 calc R
N3 N 0.7824(3) 0.4901(4) 1.4551(2) 0.0217(8) Uani 1 1 d .
H3A H 0.7632 0.4398 1.5028 0.026 Uiso 1 1 d R
C1 C 0.5845(4) 0.4059(4) 1.3758(3) 0.0171(8) Uani 1 1 d .
H1D H 0.5107 0.4309 1.3361 0.020 Uiso 1 1 calc R
H1E H 0.6441 0.3524 1.3413 0.020 Uiso 1 1 calc R
C2 C 0.6577(4) 0.5264(4) 1.4074(3) 0.0192(9) Uani 1 1 d .
H2D H 0.6771 0.5805 1.3558 0.023 Uiso 1 1 calc R
H2E H 0.6022 0.5756 1.4477 0.023 Uiso 1 1 calc R
C5 C 0.8568(4) 0.6037(5) 1.4878(3) 0.0262(10) Uani 1 1 d .
H5D H 0.9302 0.5748 1.5266 0.031 Uiso 1 1 calc R
H5E H 0.7990 0.6567 1.5241 0.031 Uiso 1 1 calc R
C6 C 0.9118(4) 0.6869(5) 1.4113(3) 0.0211(9) Uani 1 1 d .
H6B H 0.9606 0.6331 1.3699 0.025 Uiso 1 1 calc R
H6C H 0.8394 0.7283 1.3778 0.025 Uiso 1 1 calc R
N4 N 1.4574(3) 0.3415(4) 1.0519(2) 0.0150(7) Uani 1 1 d .
H4A H 1.5270 0.2978 1.0742 0.023 Uiso 1 1 calc R
H4B H 1.4847 0.3993 1.0118 0.023 Uiso 1 1 calc R
H4C H 1.4007 0.2868 1.0249 0.023 Uiso 1 1 calc R
N5 N 1.0002(3) 0.8091(3) 1.0374(2) 0.0143(7) Uani 1 1 d .
H5A H 0.9493 0.8432 1.0805 0.017 Uiso 1 1 d R
H5B H 0.9493 0.7617 0.9990 0.017 Uiso 1 1 d R
H5C H 1.0394 0.8734 1.0067 0.017 Uiso 1 1 d R
N6 N 1.3058(3) 0.5945(4) 1.0384(2) 0.0162(7) Uani 1 1 d .
H6A H 1.3496 0.5643 0.9905 0.019 Uiso 1 1 d R
C8 C 1.1054(4) 0.7263(4) 1.0796(2) 0.0146(8) Uani 1 1 d .
H8A H 1.0651 0.6570 1.1138 0.018 Uiso 1 1 calc R
H8B H 1.1604 0.7775 1.1208 0.018 Uiso 1 1 calc R
C10 C 1.1897(4) 0.6699(4) 1.0057(2) 0.0164(8) Uani 1 1 d .
H10A H 1.1341 0.6143 0.9678 0.020 Uiso 1 1 calc R
H10B H 1.2207 0.7402 0.9682 0.020 Uiso 1 1 calc R
C12 C 1.2708(4) 0.4853(4) 1.0949(3) 0.0171(8) Uani 1 1 d .
H12A H 1.2112 0.4285 1.0610 0.021 Uiso 1 1 calc R
H12B H 1.2239 0.5168 1.1470 0.021 Uiso 1 1 calc R
C13 C 1.3900(4) 0.4096(4) 1.1268(2) 0.0140(8) Uani 1 1 d .
H13A H 1.4528 0.4679 1.1564 0.017 Uiso 1 1 calc R
H13B H 1.3627 0.3463 1.1710 0.017 Uiso 1 1 calc R
O3W O 1.1754(5) 0.9003(5) 1.3382(3) 0.0286(11) Uani 0.70 1 d P
H3WA H 1.2453 0.8542 1.3372 0.034 Uiso 0.70 1 d PR
H3WB H 1.1912 0.9811 1.3416 0.034 Uiso 0.70 1 d PR
O1W O 1.4251(3) 0.6262(3) 0.86571(18) 0.0231(7) Uani 1 1 d .
H1WA H 1.3450 0.6502 0.8573 0.028 Uiso 1 1 d R
H1WB H 1.4866 0.6619 0.8362 0.028 Uiso 1 1 d R
O2W O 1.3660(3) 0.1674(3) 1.34403(19) 0.0271(7) Uani 1 1 d .
H2WA H 1.4042 0.2065 1.3013 0.033 Uiso 1 1 d R
H2WB H 1.4088 0.1126 1.3762 0.033 Uiso 1 1 d R
O4W O 0.8687(4) 0.9262(4) 1.1772(2) 0.0419(10) Uani 1 1 d .
H4WA H 0.8919 0.9111 1.2319 0.050 Uiso 1 1 d R
H4WB H 0.8048 0.9779 1.1653 0.050 Uiso 1 1 d R
O16 O 1.3035(3) 0.5438(3) 1.69425(17) 0.0159(6) Uani 1 1 d .
B8 B 1.3909(4) 0.4843(4) 1.6370(3) 0.0121(8) Uani 1 1 d .
O13 O 1.4915(2) 0.4100(3) 1.67162(16) 0.0125(6) Uani 1 1 d .
O3WA O 1.1000(11) 0.8731(13) 1.2947(8) 0.036(3) Uani 0.30 1 d P
H3WC H 1.0571 0.9353 1.2702 0.043 Uiso 0.30 1 d PR
H3WD H 1.1187 0.8142 1.2569 0.043 Uiso 0.30 1 d PR

loop_
_atom_site_aniso_label
_atom_site_aniso_U_11
_atom_site_aniso_U_22
_atom_site_aniso_U_33
_atom_site_aniso_U_23
_atom_site_aniso_U_13
_atom_site_aniso_U_12
Al1 0.0107(5) 0.0061(6) 0.0064(5) 0.0004(4) -0.0019(4) -0.0006(4)
Al2 0.0102(5) 0.0072(6) 0.0064(5) -0.0001(4) -0.0022(4) -0.0005(4)
O1 0.0158(12) 0.0199(17) 0.0069(12) -0.0018(11) 0.0004(9) 0.0039(12)
O2 0.0159(12) 0.0141(16) 0.0105(13) -0.0049(11) -0.0032(9) 0.0036(11)
O3 0.0209(13) 0.0101(15) 0.0084(13) -0.0003(10) 0.0030(10) 0.0070(11)
O4 0.0260(14) 0.0144(16) 0.0123(13) 0.0042(12) 0.0008(10) -0.0067(13)
O5 0.0177(12) 0.0129(15) 0.0089(12) -0.0007(11) -0.0023(9) 0.0030(11)
O6 0.0196(13) 0.0134(15) 0.0060(12) 0.0038(10) -0.0020(9) -0.0036(11)
O7 0.0182(13) 0.0153(17) 0.0116(13) 0.0014(11) 0.0013(10) 0.0043(11)
O8 0.0204(14) 0.0195(17) 0.0096(13) -0.0025(11) -0.0007(10) -0.0064(12)
O9 0.0271(15) 0.0171(17) 0.0091(13) 0.0016(11) 0.0033(10) -0.0082(12)
O10 0.0161(12) 0.0165(16) 0.0095(13) -0.0011(11) -0.0010(9) -0.0043(11)
O11 0.0179(12) 0.0099(15) 0.0085(12) 0.0048(10) 0.0002(9) -0.0051(11)
O12 0.0147(12) 0.0161(16) 0.0064(12) -0.0002(11) -0.0049(9) 0.0035(11)
O14 0.0193(13) 0.0199(17) 0.0147(14) -0.0035(12) -0.0029(10) -0.0043(12)
O15 0.0246(14) 0.0200(17) 0.0064(12) -0.0043(11) 0.0021(10) -0.0100(12)
O17 0.0147(12) 0.0177(16) 0.0096(12) 0.0022(11) -0.0038(9) -0.0060(11)
O18 0.0181(13) 0.0163(16) 0.0060(12) -0.0002(11) -0.0055(9) -0.0046(11)
O19 0.0192(13) 0.0252(18) 0.0114(13) -0.0012(12) -0.0003(10) 0.0119(13)
O20 0.0198(13) 0.0121(15) 0.0070(12) -0.0013(11) -0.0001(9) 0.0055(12)
B2 0.0136(19) 0.014(2) 0.0110(19) 0.0004(17) -0.0009(15) -0.0020(17)
B3 0.0117(18) 0.013(2) 0.0086(18) 0.0035(16) -0.0030(14) 0.0019(16)
B6 0.0148(19) 0.006(2) 0.0066(19) 0.0050(15) -0.0027(14) -0.0027(16)
B7 0.0132(18) 0.008(2) 0.013(2) -0.0018(16) 0.0020(14) -0.0019(16)
B9 0.0110(17) 0.005(2) 0.0096(19) 0.0012(15) -0.0009(14) 0.0001(15)
B10 0.0123(18) 0.011(2) 0.0096(19) -0.0001(16) -0.0038(14) 0.0023(16)
N1 0.0231(16) 0.0129(19) 0.0153(16) 0.0007(14) 0.0041(12) 0.0000(15)
N2 0.0203(16) 0.020(2) 0.0150(17) 0.0013(14) -0.0005(13) 0.0057(14)
N3 0.0241(17) 0.0069(19) 0.034(2) 0.0068(15) -0.0043(14) -0.0008(15)
C1 0.0232(19) 0.013(2) 0.0144(19) 0.0022(16) -0.0015(15) 0.0032(17)
C2 0.0215(19) 0.013(2) 0.023(2) 0.0042(17) 0.0008(16) 0.0013(16)
C5 0.024(2) 0.033(3) 0.022(2) 0.000(2) -0.0032(16) -0.0017(19)
C6 0.024(2) 0.021(3) 0.018(2) -0.0017(17) 0.0008(15) 0.0033(18)
N4 0.0173(16) 0.0175(19) 0.0103(16) 0.0040(13) -0.0001(12) -0.0033(14)
N5 0.0143(15) 0.013(2) 0.0152(16) 0.0031(13) 0.0000(12) -0.0024(13)
N6 0.0207(16) 0.015(2) 0.0125(16) 0.0022(13) 0.0016(12) 0.0017(14)
C8 0.0149(17) 0.015(2) 0.0141(19) -0.0018(15) -0.0031(13) -0.0001(15)
C10 0.0245(19) 0.013(2) 0.0112(18) 0.0002(16) -0.0040(14) 0.0073(17)
C12 0.0212(19) 0.014(2) 0.017(2) 0.0044(16) 0.0036(15) -0.0060(17)
C13 0.0209(18) 0.009(2) 0.0125(19) 0.0032(15) -0.0009(14) 0.0031(16)
O3W 0.034(2) 0.027(3) 0.025(2) 0.004(2) 0.001(2) -0.008(2)
O1W 0.0206(14) 0.030(2) 0.0182(14) -0.0034(13) -0.0006(11) -0.0051(13)
O2W 0.0297(15) 0.0267(19) 0.0244(15) -0.0093(14) -0.0110(12) 0.0062(14)
O4W 0.050(2) 0.031(2) 0.046(2) -0.0171(18) 0.0249(17) -0.0047(17)
O16 0.0208(13) 0.0166(16) 0.0103(13) 0.0036(11) 0.0016(10) 0.0066(12)
B8 0.0152(19) 0.010(2) 0.012(2) 0.0020(16) 0.0016(15) -0.0026(17)
O13 0.0168(12) 0.0096(15) 0.0110(13) 0.0042(11) -0.0002(9) 0.0040(11)
O3WA 0.041(7) 0.034(7) 0.033(6) 0.017(5) -0.001(5) 0.014(6)

loop_
_atom_type_symbol
_atom_type_description
_atom_type_scat_dispersion_real
_atom_type_scat_dispersion_imag
_atom_type_scat_source
C C 0.0033 0.0016 'International Tables Vol C Tables 4.2.6.8 and 6.1.1.4'
H H 0.0000 0.0000 'International Tables Vol C Tables 4.2.6.8 and 6.1.1.4'
Al Al 0.0645 0.0514 'International Tables Vol C Tables 4.2.6.8 and 6.1.1.4'
B B 0.0013 0.0007 'International Tables Vol C Tables 4.2.6.8 and 6.1.1.4'
N N 0.0061 0.0033 'International Tables Vol C Tables 4.2.6.8 and 6.1.1.4'
O O 0.0106 0.0060 'International Tables Vol C Tables 4.2.6.8 and 6.1.1.4'

loop_
_geom_angle_atom_site_label_1
_geom_angle_atom_site_label_2
_geom_angle_atom_site_label_3
_geom_angle
_geom_angle_site_symmetry_1
_geom_angle_site_symmetry_3
O4 Al1 O17 111.07(17) . 2_847
O4 Al1 O13 110.71(13) . 2_858
O17 Al1 O13 107.59(13) 2_847 2_858
O4 Al1 O2 108.05(14) . .
O17 Al1 O2 106.77(13) 2_847 .
O13 Al1 O2 112.60(15) 2_858 .
O14 Al2 O10 112.91(16) 2_757 1_565
O14 Al2 O7 110.70(14) 2_757 .
O10 Al2 O7 107.17(14) 1_565 .
O14 Al2 O19 108.43(14) 2_757 2_758
O10 Al2 O19 110.23(13) 1_565 2_758
O7 Al2 O19 107.25(17) . 2_758
B1 O1 B5 123.4(3) . .
B1 O2 Al1 136.1(3) . .
B1 O3 B3 120.8(3) . .
B2 O4 Al1 149.8(3) . .
B3 O5 B5 123.6(3) . .
B2 O6 B6 122.8(3) . .
B3 O7 Al2 147.6(3) . .
B4 O8 B6 121.8(3) . .
B4 O9 B2 120.6(3) . .
B4 O10 Al2 137.2(3) . 1_545
B7 O11 B5 122.3(3) . .
B10 O12 B6 122.6(3) . .
B7 O14 Al2 151.7(3) . 2_747
B7 O15 B9 120.4(3) . .
B9 O17 Al1 138.7(2) . 2_857
B9 O18 B5 123.0(3) . .
B10 O19 Al2 146.7(3) . 2_748
B8 O20 B6 123.0(3) . .
O2 B1 O1 120.8(3) . .
O2 B1 O3 120.3(3) . .
O1 B1 O3 118.7(3) . .
O4 B2 O6 124.3(4) . .
O4 B2 O9 117.7(3) . .
O6 B2 O9 117.9(3) . .
O7 B3 O5 125.4(4) . .
O7 B3 O3 116.3(3) . .
O5 B3 O3 118.3(3) . .
O8 B4 O10 117.1(3) . .
O8 B4 O9 121.1(4) . .
O10 B4 O9 121.8(3) . .
O1 B5 O18 110.3(3) . .
O1 B5 O5 111.1(3) . .
O18 B5 O5 108.1(3) . .
O1 B5 O11 108.7(3) . .
O18 B5 O11 110.8(3) . .
O5 B5 O11 107.7(3) . .
O6 B6 O8 112.1(3) . .
O6 B6 O12 109.5(3) . .
O8 B6 O12 108.3(3) . .
O6 B6 O20 108.2(3) . .
O8 B6 O20 108.4(3) . .
O12 B6 O20 110.3(3) . .
O14 B7 O11 119.4(3) . .
O14 B7 O15 121.5(3) . .
O11 B7 O15 119.0(3) . .
O17 B9 O18 122.3(3) . .
O17 B9 O15 118.3(3) . .
O18 B9 O15 119.5(3) . .
O19 B10 O12 125.9(3) . .
O19 B10 O16 115.5(3) . .
O12 B10 O16 118.6(3) . .
C6 N1 H1A 109.2 . .
C6 N1 H1B 109.3 . .
H1A N1 H1B 109.5 . .
C6 N1 H1C 109.9 . .
H1A N1 H1C 109.5 . .
H1B N1 H1C 109.5 . .
C1 N2 H2A 109.5 . .
C1 N2 H2B 109.5 . .
H2A N2 H2B 109.5 . .
C1 N2 H2C 109.5 . .
H2A N2 H2C 109.5 . .
H2B N2 H2C 109.5 . .
C5 N3 C2 112.1(3) . .
C5 N3 H3A 108.8 . .
C2 N3 H3A 108.9 . .
N2 C1 C2 112.4(3) . .
N2 C1 H1D 109.1 . .
C2 C1 H1D 109.1 . .
N2 C1 H1E 109.1 . .
C2 C1 H1E 109.1 . .
H1D C1 H1E 107.9 . .
N3 C2 C1 109.9(3) . .
N3 C2 H2D 109.7 . .
C1 C2 H2D 109.7 . .
N3 C2 H2E 109.7 . .
C1 C2 H2E 109.7 . .
H2D C2 H2E 108.2 . .
N3 C5 C6 113.3(3) . .
N3 C5 H5D 108.9 . .
C6 C5 H5D 108.9 . .
N3 C5 H5E 108.9 . .
C6 C5 H5E 108.9 . .
H5D C5 H5E 107.7 . .
N1 C6 C5 108.1(3) . .
N1 C6 H6B 110.1 . .
C5 C6 H6B 110.1 . .
N1 C6 H6C 110.1 . .
C5 C6 H6C 110.1 . .
H6B C6 H6C 108.4 . .
C13 N4 H4A 109.5 . .
C13 N4 H4B 109.5 . .
H4A N4 H4B 109.5 . .
C13 N4 H4C 109.5 . .
H4A N4 H4C 109.5 . .
H4B N4 H4C 109.5 . .
C8 N5 H5A 109.9 . .
C8 N5 H5B 109.9 . .
H5A N5 H5B 109.5 . .
C8 N5 H5C 108.6 . .
H5A N5 H5C 109.5 . .
H5B N5 H5C 109.5 . .
C12 N6 C10 113.3(3) . .
C12 N6 H6A 108.4 . .
C10 N6 H6A 108.9 . .
N5 C8 C10 108.9(3) . .
N5 C8 H8A 109.9 . .
C10 C8 H8A 109.9 . .
N5 C8 H8B 109.9 . .
C10 C8 H8B 109.9 . .
H8A C8 H8B 108.3 . .
N6 C10 C8 114.8(3) . .
N6 C10 H10A 108.6 . .
C8 C10 H10A 108.6 . .
N6 C10 H10B 108.6 . .
C8 C10 H10B 108.6 . .
H10A C10 H10B 107.5 . .
N6 C12 C13 112.4(3) . .
N6 C12 H12A 109.1 . .
C13 C12 H12A 109.1 . .
N6 C12 H12B 109.1 . .
C13 C12 H12B 109.1 . .
H12A C12 H12B 107.8 . .
N4 C13 C12 112.9(3) . .
N4 C13 H13A 109.0 . .
C12 C13 H13A 109.0 . .
N4 C13 H13B 109.0 . .
C12 C13 H13B 109.0 . .
H13A C13 H13B 107.8 . .
O3WA O3W H3WA 115.9 . .
O3WA O3W H3WB 116.3 . .
H3WA O3W H3WB 113.4 . .
H1WA O1W H1WB 120.0 . .
H2WA O2W H2WB 120.0 . .
H4WA O4W H4WB 120.0 . .
B8 O16 B10 121.1(3) . .
O20 B8 O13 120.1(3) . .
O20 B8 O16 119.9(3) . .
O13 B8 O16 120.0(3) . .
B8 O13 Al1 136.0(2) . 2_848
O3W O3WA H3WC 114.9 . .
O3W O3WA H3WD 116.0 . .
H3WC O3WA H3WD 112.3 . .

loop_
_geom_bond_atom_site_label_1
_geom_bond_atom_site_label_2
_geom_bond_distance
_geom_bond_site_symmetry_2
Al1 O4 1.728(3) .
Al1 O17 1.743(3) 2_847
Al1 O13 1.744(3) 2_858
Al1 O2 1.750(3) .
Al2 O14 1.720(3) 2_757
Al2 O10 1.735(3) 1_565
Al2 O7 1.737(3) .
Al2 O19 1.743(3) 2_758
O1 B1 1.358(5) .
O1 B5 1.458(5) .
O2 B1 1.351(5) .
O3 B1 1.403(5) .
O3 B3 1.416(5) .
O4 B2 1.329(5) .
O5 B3 1.356(5) .
O5 B5 1.470(5) .
O6 B2 1.373(5) .
O6 B6 1.453(5) .
O7 B3 1.325(5) .
O8 B4 1.355(5) .
O8 B6 1.471(5) .
O9 B4 1.379(5) .
O9 B2 1.409(5) .
O10 B4 1.364(5) .
O10 Al2 1.735(3) 1_545
O11 B7 1.355(5) .
O11 B5 1.480(5) .
O12 B10 1.356(5) .
O12 B6 1.476(5) .
O14 B7 1.341(5) .
O14 Al2 1.720(3) 2_747
O15 B7 1.405(5) .
O15 B9 1.405(5) .
O17 B9 1.348(5) .
O17 Al1 1.743(3) 2_857
O18 B9 1.363(5) .
O18 B5 1.461(5) .
O19 B10 1.323(5) .
O19 Al2 1.743(3) 2_748
O20 B8 1.354(5) .
O20 B6 1.492(5) .
B10 O16 1.421(5) .
N1 C6 1.507(5) .
N1 H1A 0.9000 .
N1 H1B 0.9000 .
N1 H1C 0.9000 .
N2 C1 1.487(5) .
N2 H2A 0.8900 .
N2 H2B 0.8900 .
N2 H2C 0.8900 .
N3 C5 1.467(6) .
N3 C2 1.473(5) .
N3 H3A 0.9001 .
C1 C2 1.514(6) .
C1 H1D 0.9700 .
C1 H1E 0.9700 .
C2 H2D 0.9700 .
C2 H2E 0.9700 .
C5 C6 1.535(6) .
C5 H5D 0.9700 .
C5 H5E 0.9700 .
C6 H6B 0.9700 .
C6 H6C 0.9700 .
N4 C13 1.489(5) .
N4 H4A 0.8900 .
N4 H4B 0.8900 .
N4 H4C 0.8900 .
N5 C8 1.486(5) .
N5 H5A 0.9000 .
N5 H5B 0.8999 .
N5 H5C 0.9000 .
N6 C12 1.452(5) .
N6 C10 1.476(5) .
N6 H6A 0.8998 .
C8 C10 1.517(5) .
C8 H8A 0.9700 .
C8 H8B 0.9700 .
C10 H10A 0.9700 .
C10 H10B 0.9700 .
C12 C13 1.498(5) .
C12 H12A 0.9700 .
C12 H12B 0.9700 .
C13 H13A 0.9700 .
C13 H13B 0.9700 .
O3W O3WA 1.022(12) .
O3W H3WA 0.8500 .
O3W H3WB 0.8500 .
O1W H1WA 0.8499 .
O1W H1WB 0.8500 .
O2W H2WA 0.8500 .
O2W H2WB 0.8500 .
O4W H4WA 0.8499 .
O4W H4WB 0.8501 .
O16 B8 1.381(5) .
B8 O13 1.361(5) .
O13 Al1 1.744(3) 2_848
O3WA H3WC 0.8499 .
O3WA H3WD 0.8500 .

loop_
_geom_hbond_atom_site_label_D
_geom_hbond_atom_site_label_H
_geom_hbond_atom_site_label_A
_geom_hbond_distance_DH
_geom_hbond_distance_HA
_geom_hbond_distance_DA
_geom_hbond_angle_DHA
_geom_hbond_site_symmetry_A
N1 H1A O3W 0.90 1.89 2.723(5) 153.1 .
N1 H1B O12 0.90 2.04 2.930(4) 169.9 .
N1 H1C O8 0.90 2.00 2.857(4) 158.3 2_758
N1 H1C O10 0.90 2.31 3.030(4) 137.0 2_758
N2 H2A O2W 0.89 2.01 2.834(5) 153.3 1_455
N2 H2B O20 0.89 1.89 2.773(4) 170.4 1_455
N2 H2C O6 0.89 2.12 2.904(4) 146.6 2_748
N3 H3A O3W 0.90 2.45 3.211(6) 142.5 2_748
N4 H4A O1W 0.89 2.03 2.784(5) 141.2 2_847
N4 H4B O1 0.89 2.06 2.813(4) 141.5 2_847
N4 H4B O2 0.89 2.51 3.127(4) 126.8 2_847
N4 H4C O18 0.89 2.10 2.965(4) 162.3 1_545
N4 H4C O5 0.89 2.60 3.312(4) 138.1 1_545
N5 H5A O4W 0.90 1.87 2.762(5) 170.8 .
N5 H5B O5 0.90 1.95 2.838(4) 168.3 2_747
N5 H5C O11 0.90 1.89 2.785(4) 174.3 .
N5 H5C O14 0.90 2.65 3.249(4) 124.6 .
N6 H6A O1W 0.90 2.11 2.868(4) 141.0 .
O3W H3WA O4 0.85 2.56 3.343(6) 154.0 .
O3W H3WA O6 0.85 2.58 3.201(6) 130.7 .
O3W H3WB O2W 0.85 2.61 3.359(6) 148.3 1_565
